data_7018898
loop_
_publ_author_name
'Field, John S.'
'Munro, Orde Q.'
'Waldron, Bradley P.'

_publ_section_title
;
 Sorption of small molecule vapours by single crystals of
 [Pt{4'-(Ph)trpy}(NCS)]SbF(6) where trpy = 2,2':6',2''-terpyridine: a
 porous material with a structure stabilised by extended \p-\p
 interactions.
;
_journal_issue 18
_journal_name_full 'Dalton transactions (Cambridge, England : 2003)'
_journal_page_first 5486
_journal_page_last 5496
_journal_paper_doi 10.1039/c2dt12398c
_journal_volume 41
_journal_year 2012
_chemical_formula_moiety 'C22 H15 N4 Pt S, C3 H6 O, F6 Sb'
_chemical_formula_sum 'C25 H21 F6 N4 O Pt S Sb'
_chemical_formula_weight 856.36
_chemical_name_common '[Pt{4'-(Ph)trpy}(NCS)]SbF6.(CH3)2CO'
_chemical_name_systematic
;
This is a crystal of [Pt{4'-(Ph)trpy}(NCS)]SbF6.(CH3)2CO
obtained directly by crystallisation from an acetone solution of 1.
;
_space_group_IT_number 14
_symmetry_cell_setting monoclinic
_symmetry_space_group_name_Hall '-P 2yn'
_symmetry_space_group_name_H-M 'P 1 21/n 1'
_atom_sites_solution_hydrogens geom
_atom_sites_solution_primary direct
_atom_sites_solution_secondary difmap
_audit_creation_method SHELXL-97
_cell_angle_alpha 90.00
_cell_angle_beta 98.355(3)
_cell_angle_gamma 90.00
_cell_formula_units_Z 4
_cell_length_a 9.7859(3)
_cell_length_b 25.3897(8)
_cell_length_c 10.9182(4)
_cell_measurement_reflns_used >200
_cell_measurement_temperature 200(2)
_cell_measurement_theta_max 32
_cell_measurement_theta_min 4
_cell_volume 2683.96(15)
_computing_cell_refinement 'Crysalis CCD 170'
_computing_data_collection 'Crysalis CCD 170'
_computing_data_reduction 'Crysalis CCD 170'
_computing_molecular_graphics 'Hg IUCr'
_computing_publication_material 'CIFTAB (Sheldrick, 1997'
_computing_structure_refinement 'SHELXL-97 (Sheldrick, 1997)'
_computing_structure_solution 'SHELXS-97 (Sheldrick, 1990)'
_diffrn_ambient_temperature 200(2)
_diffrn_measured_fraction_theta_full 0.997
_diffrn_measured_fraction_theta_max 0.992
_diffrn_measurement_device_type 'Xcalibur CCD'
_diffrn_measurement_method 'omega 2 theta scans'
_diffrn_radiation_monochromator graphite
_diffrn_radiation_source 'fine-focus sealed tube'
_diffrn_radiation_type MoK\a
_diffrn_radiation_wavelength 0.71073
_diffrn_reflns_av_R_equivalents 0.0338
_diffrn_reflns_av_sigmaI/netI 0.0246
_diffrn_reflns_limit_h_max 12
_diffrn_reflns_limit_h_min -12
_diffrn_reflns_limit_k_max 31
_diffrn_reflns_limit_k_min -31
_diffrn_reflns_limit_l_max 13
_diffrn_reflns_limit_l_min -13
_diffrn_reflns_number 28462
_diffrn_reflns_theta_full 25.00
_diffrn_reflns_theta_max 26.11
_diffrn_reflns_theta_min 3.72
_exptl_absorpt_coefficient_mu 6.360
_exptl_absorpt_correction_T_max 0.5290
_exptl_absorpt_correction_T_min 0.2337
_exptl_absorpt_correction_type multi-scan
_exptl_absorpt_process_details 'Crysalis RED 170'
_exptl_crystal_colour yellow
_exptl_crystal_density_diffrn 2.119
_exptl_crystal_density_method 'not measured'
_exptl_crystal_description 'irregular block'
_exptl_crystal_F_000 1624
_exptl_crystal_size_max 0.30
_exptl_crystal_size_mid 0.20
_exptl_crystal_size_min 0.10
_refine_diff_density_max 3.362
_refine_diff_density_min -3.001
_refine_diff_density_rms 0.236
_refine_ls_extinction_method none
_refine_ls_goodness_of_fit_ref 1.532
_refine_ls_hydrogen_treatment constr
_refine_ls_matrix_type full
_refine_ls_number_parameters 352
_refine_ls_number_reflns 5291
_refine_ls_number_restraints 0
_refine_ls_restrained_S_all 1.532
_refine_ls_R_factor_all 0.0878
_refine_ls_R_factor_gt 0.0865
_refine_ls_shift/su_max 0.000
_refine_ls_shift/su_mean 0.000
_refine_ls_structure_factor_coef Fsqd
_refine_ls_weighting_details 'calc w=1/[\s^2^(Fo^2^)+(0.0000P)^2^+85.6442P] where P=(Fo^2^+2Fc^2^)/3'
_refine_ls_weighting_scheme calc
_refine_ls_wR_factor_gt 0.1639
_refine_ls_wR_factor_ref 0.1643
_reflns_number_gt 5224
_reflns_number_total 5291
_reflns_threshold_expression >2sigma(I)
_cod_data_source_file c2dt12398c.txt
_cod_data_source_block 1.acetone
_cod_original_sg_symbol_H-M P2(1)/n
_cod_database_code 7018898

loop_
_symmetry_equiv_pos_as_xyz
'x, y, z'
'-x+1/2, y+1/2, -z+1/2'
'-x, -y, -z'
'x-1/2, -y-1/2, z-1/2'

loop_
_atom_site_label
_atom_site_type_symbol
_atom_site_fract_x
_atom_site_fract_y
_atom_site_fract_z
_atom_site_U_iso_or_equiv
_atom_site_adp_type
_atom_site_occupancy
_atom_site_symmetry_multiplicity
_atom_site_calc_flag
_atom_site_refinement_flags
Pt Pt 0.51679(5) 0.02952(2) 0.86104(5) 0.02173(16) Uani 1 1 d .
Sb Sb 0.23242(11) 0.32952(4) 1.08658(10) 0.0308(3) Uani 1 1 d .
S S 0.9759(4) 0.0834(2) 1.0092(5) 0.0483(12) Uani 1 1 d .
F1 F 0.0890(15) 0.2985(6) 0.9794(13) 0.085(5) Uani 1 1 d .
F2 F 0.2812(16) 0.2644(5) 1.1490(12) 0.078(4) Uani 1 1 d .
F3 F 0.3402(14) 0.3210(5) 0.9607(12) 0.068(4) Uani 1 1 d .
F4 F 0.3755(13) 0.3631(6) 1.1857(14) 0.085(5) Uani 1 1 d .
F5 F 0.1784(13) 0.3955(4) 1.0181(11) 0.059(3) Uani 1 1 d .
F6 F 0.1152(17) 0.3383(6) 1.2021(14) 0.092(5) Uani 1 1 d .
O O 0.181(2) 0.2754(11) 0.617(2) 0.125(9) Uani 1 1 d .
N1 N 0.4189(12) 0.0992(5) 0.8682(11) 0.022(2) Uani 1 1 d .
N2 N 0.3337(10) 0.0072(4) 0.7914(10) 0.017(2) Uani 1 1 d .
N3 N 0.5573(11) -0.0470(6) 0.8293(10) 0.028(3) Uani 1 1 d .
N4 N 0.7086(12) 0.0528(5) 0.9312(12) 0.028(3) Uani 1 1 d .
C1 C 0.4719(16) 0.1448(6) 0.9124(14) 0.030(3) Uani 1 1 d .
H1 H 0.5671 0.1467 0.9453 0.036 Uiso 1 1 calc R
C2 C 0.3918(18) 0.1891(7) 0.9112(16) 0.038(4) Uani 1 1 d .
H2 H 0.4314 0.2209 0.9461 0.046 Uiso 1 1 calc R
C3 C 0.2563(17) 0.1883(6) 0.8608(16) 0.035(4) Uani 1 1 d .
H3 H 0.2022 0.2195 0.8561 0.041 Uiso 1 1 calc R
C4 C 0.1988(16) 0.1410(6) 0.8167(14) 0.028(3) Uani 1 1 d .
H4 H 0.1038 0.1394 0.7830 0.033 Uiso 1 1 calc R
C5 C 0.2794(14) 0.0960(6) 0.8213(14) 0.026(3) Uani 1 1 d .
C6 C 0.2321(14) 0.0437(5) 0.7782(12) 0.020(3) Uani 1 1 d .
C7 C 0.0999(14) 0.0294(6) 0.7237(13) 0.025(3) Uani 1 1 d .
H7 H 0.0279 0.0548 0.7115 0.030 Uiso 1 1 calc R
C8 C 0.0749(13) -0.0223(6) 0.6877(14) 0.024(3) Uani 1 1 d .
C9 C 0.1820(15) -0.0594(6) 0.7057(12) 0.022(3) Uani 1 1 d .
H9 H 0.1654 -0.0951 0.6824 0.026 Uiso 1 1 calc R
C10 C 0.3128(13) -0.0430(5) 0.7582(12) 0.016(3) Uani 1 1 d .
C11 C 0.4410(14) -0.0742(6) 0.7821(13) 0.022(3) Uani 1 1 d .
C12 C 0.4488(15) -0.1278(6) 0.7573(13) 0.026(3) Uani 1 1 d .
H12 H 0.3685 -0.1469 0.7236 0.031 Uiso 1 1 calc R
C13 C 0.5725(16) -0.1525(6) 0.7821(14) 0.031(3) Uani 1 1 d .
H13 H 0.5779 -0.1894 0.7693 0.037 Uiso 1 1 calc R
C14 C 0.6924(17) -0.1244(7) 0.8262(16) 0.038(4) Uani 1 1 d .
H14 H 0.7800 -0.1412 0.8395 0.045 Uiso 1 1 calc R
C15 C 0.6787(14) -0.0716(7) 0.8496(13) 0.031(4) Uani 1 1 d .
H15 H 0.7587 -0.0520 0.8813 0.038 Uiso 1 1 calc R
C16 C -0.0662(13) -0.0391(5) 0.6255(12) 0.018(3) Uani 1 1 d .
C17 C -0.1805(14) -0.0054(7) 0.6188(16) 0.035(4) Uani 1 1 d .
H17 H -0.1699 0.0286 0.6553 0.042 Uiso 1 1 calc R
C18 C -0.3071(14) -0.0210(6) 0.5601(17) 0.033(4) Uani 1 1 d .
H18 H -0.3822 0.0030 0.5537 0.040 Uiso 1 1 calc R
C19 C -0.3287(16) -0.0706(7) 0.5101(16) 0.037(4) Uani 1 1 d .
H19 H -0.4173 -0.0806 0.4692 0.044 Uiso 1 1 calc R
C20 C -0.2217(17) -0.1050(8) 0.5199(16) 0.043(4) Uani 1 1 d .
H20 H -0.2364 -0.1399 0.4891 0.052 Uiso 1 1 calc R
C21 C -0.0893(17) -0.0896(7) 0.5752(16) 0.037(4) Uani 1 1 d .
H21 H -0.0145 -0.1136 0.5785 0.044 Uiso 1 1 calc R
C22 C 0.8166(16) 0.0653(6) 0.9617(15) 0.028(3) Uani 1 1 d .
C23 C 0.292(3) 0.2761(10) 0.583(2) 0.071(7) Uani 1 1 d .
C24 C 0.416(3) 0.2867(11) 0.669(2) 0.078(7) Uani 1 1 d .
H241 H 0.4270 0.3248 0.6810 0.117 Uiso 1 1 calc R
H242 H 0.4965 0.2727 0.6352 0.117 Uiso 1 1 calc R
H243 H 0.4095 0.2697 0.7483 0.117 Uiso 1 1 calc R
C25 C 0.302(3) 0.2657(13) 0.452(2) 0.100(11) Uani 1 1 d .
H251 H 0.2145 0.2504 0.4118 0.150 Uiso 1 1 calc R
H252 H 0.3773 0.2410 0.4466 0.150 Uiso 1 1 calc R
H253 H 0.3193 0.2988 0.4110 0.150 Uiso 1 1 calc R

loop_
_atom_site_aniso_label
_atom_site_aniso_U_11
_atom_site_aniso_U_22
_atom_site_aniso_U_33
_atom_site_aniso_U_23
_atom_site_aniso_U_13
_atom_site_aniso_U_12
Pt 0.0130(2) 0.0287(3) 0.0225(3) 0.0007(2) -0.00067(18) -0.0018(2)
Sb 0.0327(6) 0.0290(6) 0.0314(6) -0.0034(4) 0.0068(4) -0.0043(4)
S 0.022(2) 0.063(3) 0.058(3) 0.005(2) -0.0037(19) -0.015(2)
F1 0.077(9) 0.086(10) 0.081(10) 0.005(8) -0.026(8) -0.034(8)
F2 0.110(11) 0.057(8) 0.068(9) 0.021(7) 0.019(8) 0.040(8)
F3 0.090(9) 0.055(7) 0.073(8) -0.005(6) 0.053(8) 0.001(7)
F4 0.054(8) 0.091(10) 0.096(11) -0.031(8) -0.035(7) -0.003(7)
F5 0.070(8) 0.036(6) 0.069(8) 0.003(6) -0.004(6) 0.004(6)
F6 0.110(12) 0.092(11) 0.093(11) -0.003(9) 0.075(10) 0.011(9)
O 0.078(13) 0.21(3) 0.088(15) 0.009(16) 0.019(11) 0.075(16)
N1 0.027(6) 0.020(6) 0.020(6) -0.002(5) 0.007(5) -0.005(5)
N2 0.009(5) 0.021(6) 0.022(6) 0.001(5) 0.002(4) 0.001(4)
N3 0.012(5) 0.056(9) 0.014(6) 0.001(5) -0.003(4) 0.006(5)
N4 0.012(6) 0.035(7) 0.034(7) 0.000(6) -0.003(5) 0.001(5)
C1 0.025(8) 0.041(9) 0.023(8) 0.000(7) 0.000(6) -0.006(7)
C2 0.044(10) 0.030(9) 0.042(10) 0.001(7) 0.011(8) -0.011(8)
C3 0.032(8) 0.020(8) 0.051(10) -0.002(7) 0.004(7) 0.003(6)
C4 0.028(8) 0.024(8) 0.031(8) 0.009(6) 0.004(6) -0.001(6)
C5 0.021(7) 0.027(8) 0.029(8) 0.007(6) 0.001(6) -0.004(6)
C6 0.028(7) 0.008(6) 0.023(7) -0.002(5) 0.000(6) 0.003(5)
C7 0.019(7) 0.025(7) 0.031(8) -0.008(7) 0.000(6) 0.005(6)
C8 0.013(6) 0.025(8) 0.031(8) 0.002(6) -0.006(5) 0.000(6)
C9 0.029(7) 0.021(7) 0.015(6) -0.005(5) -0.003(5) 0.003(6)
C10 0.021(6) 0.004(6) 0.021(7) 0.003(5) 0.001(5) 0.003(5)
C11 0.019(7) 0.025(7) 0.024(7) 0.004(6) 0.012(6) 0.001(6)
C12 0.027(8) 0.030(8) 0.019(7) 0.001(6) -0.006(6) -0.004(6)
C13 0.030(8) 0.028(8) 0.032(8) 0.008(7) -0.009(6) 0.007(7)
C14 0.029(8) 0.042(10) 0.040(10) 0.007(8) 0.001(7) 0.018(7)
C15 0.012(7) 0.060(11) 0.020(7) 0.006(7) -0.006(5) 0.002(7)
C16 0.017(6) 0.019(7) 0.020(7) -0.005(5) 0.003(5) -0.004(5)
C17 0.007(7) 0.043(10) 0.052(10) 0.008(8) -0.004(6) -0.002(6)
C18 0.012(7) 0.020(8) 0.067(12) 0.006(7) 0.003(7) 0.003(6)
C19 0.026(8) 0.040(10) 0.039(9) 0.015(8) -0.012(7) -0.014(7)
C20 0.032(9) 0.054(12) 0.039(10) -0.005(9) -0.008(7) -0.012(8)
C21 0.033(9) 0.031(9) 0.044(10) -0.013(8) 0.001(7) 0.002(7)
C22 0.027(8) 0.021(7) 0.039(9) -0.004(7) 0.013(7) 0.001(6)
C23 0.084(17) 0.077(17) 0.054(13) 0.004(12) 0.015(12) 0.057(14)
C24 0.090(19) 0.089(19) 0.055(14) 0.015(13) 0.010(13) 0.010(15)
C25 0.12(2) 0.12(3) 0.058(16) -0.009(16) 0.011(16) 0.06(2)

loop_
_atom_type_symbol
_atom_type_description
_atom_type_scat_dispersion_real
_atom_type_scat_dispersion_imag
_atom_type_scat_source
C C 0.0033 0.0016 'International Tables Vol C Tables 4.2.6.8 and 6.1.1.4'
H H 0.0000 0.0000 'International Tables Vol C Tables 4.2.6.8 and 6.1.1.4'
N N 0.0061 0.0033 'International Tables Vol C Tables 4.2.6.8 and 6.1.1.4'
F F 0.0171 0.0103 'International Tables Vol C Tables 4.2.6.8 and 6.1.1.4'
S S 0.1246 0.1234 'International Tables Vol C Tables 4.2.6.8 and 6.1.1.4'
Sb Sb -0.5866 1.5461 'International Tables Vol C Tables 4.2.6.8 and 6.1.1.4'
Pt Pt -1.7033 8.3905 'International Tables Vol C Tables 4.2.6.8 and 6.1.1.4'
O O 0.0106 0.0060 'International Tables Vol C Tables 4.2.6.8 and 6.1.1.4'

loop_
_geom_angle_atom_site_label_1
_geom_angle_atom_site_label_2
_geom_angle_atom_site_label_3
_geom_angle
N2 Pt N4 179.1(5)
N2 Pt N1 81.6(5)
N4 Pt N1 98.6(5)
N2 Pt N3 81.0(5)
N4 Pt N3 98.8(5)
N1 Pt N3 162.6(5)
F2 Sb F6 90.5(7)
F2 Sb F4 93.7(7)
F6 Sb F4 92.1(8)
F2 Sb F3 91.5(6)
F6 Sb F3 175.9(7)
F4 Sb F3 91.3(7)
F2 Sb F1 89.1(7)
F6 Sb F1 89.6(8)
F4 Sb F1 176.7(7)
F3 Sb F1 86.8(7)
F2 Sb F5 178.2(6)
F6 Sb F5 89.8(6)
F4 Sb F5 88.1(6)
F3 Sb F5 88.1(6)
F1 Sb F5 89.1(6)
C1 N1 C5 119.6(13)
C1 N1 Pt 128.0(10)
C5 N1 Pt 112.4(9)
C10 N2 C6 123.0(11)
C10 N2 Pt 119.1(9)
C6 N2 Pt 117.9(9)
C15 N3 C11 120.0(14)
C15 N3 Pt 127.9(11)
C11 N3 Pt 112.2(9)
C22 N4 Pt 175.1(13)
N1 C1 C2 121.3(14)
N1 C1 H1 119.3
C2 C1 H1 119.3
C3 C2 C1 120.9(16)
C3 C2 H2 119.6
C1 C2 H2 119.6
C2 C3 C4 118.6(15)
C2 C3 H3 120.7
C4 C3 H3 120.7
C3 C4 C5 120.2(14)
C3 C4 H4 119.9
C5 C4 H4 119.9
C4 C5 N1 119.3(13)
C4 C5 C6 125.8(13)
N1 C5 C6 114.9(13)
N2 C6 C7 119.4(12)
N2 C6 C5 113.2(12)
C7 C6 C5 127.3(13)
C8 C7 C6 119.0(13)
C8 C7 H7 120.5
C6 C7 H7 120.5
C7 C8 C9 120.0(12)
C7 C8 C16 120.6(12)
C9 C8 C16 119.3(12)
C10 C9 C8 118.9(13)
C10 C9 H9 120.6
C8 C9 H9 120.6
N2 C10 C9 119.7(12)
N2 C10 C11 111.9(11)
C9 C10 C11 128.4(12)
N3 C11 C12 120.1(13)
N3 C11 C10 115.8(12)
C12 C11 C10 124.1(13)
C13 C12 C11 119.0(14)
C13 C12 H12 120.5
C11 C12 H12 120.5
C12 C13 C14 121.0(15)
C12 C13 H13 119.5
C14 C13 H13 119.5
C15 C14 C13 117.5(14)
C15 C14 H14 121.2
C13 C14 H14 121.2
N3 C15 C14 122.3(15)
N3 C15 H15 118.8
C14 C15 H15 118.8
C21 C16 C17 117.2(13)
C21 C16 C8 121.4(13)
C17 C16 C8 121.4(13)
C18 C17 C16 120.5(16)
C18 C17 H17 119.7
C16 C17 H17 119.7
C17 C18 C19 121.9(15)
C17 C18 H18 119.1
C19 C18 H18 119.1
C20 C19 C18 119.0(15)
C20 C19 H19 120.5
C18 C19 H19 120.5
C19 C20 C21 120.5(17)
C19 C20 H20 119.7
C21 C20 H20 119.7
C16 C21 C20 120.8(16)
C16 C21 H21 119.6
C20 C21 H21 119.6
N4 C22 S 179.0(17)
O C23 C24 121(2)
O C23 C25 120(3)
C24 C23 C25 120(2)
C23 C24 H241 109.5
C23 C24 H242 109.5
H241 C24 H242 109.5
C23 C24 H243 109.5
H241 C24 H243 109.5
H242 C24 H243 109.5
C23 C25 H251 109.5
C23 C25 H252 109.5
H251 C25 H252 109.5
C23 C25 H253 109.5
H251 C25 H253 109.5
H252 C25 H253 109.5

loop_
_geom_bond_atom_site_label_1
_geom_bond_atom_site_label_2
_geom_bond_distance
Pt N2 1.927(10)
Pt N4 2.010(12)
Pt N1 2.018(12)
Pt N3 2.024(14)
Sb F2 1.824(12)
Sb F6 1.838(12)
Sb F4 1.849(12)
Sb F3 1.862(11)
Sb F1 1.866(12)
Sb F5 1.879(11)
S C22 1.636(16)
O C23 1.20(3)
N1 C1 1.331(19)
N1 C5 1.389(18)
N2 C10 1.333(16)
N2 C6 1.352(17)
N3 C15 1.332(18)
N3 C11 1.366(18)
N4 C22 1.107(19)
C1 C2 1.37(2)
C1 H1 0.9500
C2 C3 1.36(2)
C2 H2 0.9500
C3 C4 1.38(2)
C3 H3 0.9500
C4 C5 1.39(2)
C4 H4 0.9500
C5 C6 1.460(19)
C6 C7 1.391(19)
C7 C8 1.38(2)
C7 H7 0.9500
C8 C9 1.402(19)
C8 C16 1.510(18)
C9 C10 1.387(18)
C9 H9 0.9500
C10 C11 1.476(18)
C11 C12 1.39(2)
C12 C13 1.35(2)
C12 H12 0.9500
C13 C14 1.40(2)
C13 H13 0.9500
C14 C15 1.37(2)
C14 H14 0.9500
C15 H15 0.9500
C16 C21 1.40(2)
C16 C17 1.40(2)
C17 C18 1.37(2)
C17 H17 0.9500
C18 C19 1.38(2)
C18 H18 0.9500
C19 C20 1.36(3)
C19 H19 0.9500
C20 C21 1.40(2)
C20 H20 0.9500
C21 H21 0.9500
C23 C24 1.45(4)
C23 C25 1.47(3)
C24 H241 0.9800
C24 H242 0.9800
C24 H243 0.9800
C25 H251 0.9800
C25 H252 0.9800
C25 H253 0.9800
